data_1508622
loop_
_publ_author_name
'Artacho, Josep'
'Ascic, Erhad'
'Rantanen, Toni'
'Wallentin, Carl-Johan'
'Dawaigher, Sami'
'Bergquist, Karl-Erik'
'Harmata, Michael'
'Snieckus, Victor'
'W\"arnmark, Kenneth'

_publ_section_title
;
 Tr\"oger's base twisted amides: endo functionalization and synthesis
 of an inverted crown ether.
;
_journal_issue 18
_journal_name_full 'Organic letters'
_journal_page_first 4706
_journal_page_last 4709
_journal_paper_doi 10.1021/ol302022y
_journal_volume 14
_journal_year 2012
_chemical_formula_moiety 'C50 H64 N4 O6'
_chemical_formula_sum 'C50 H64 N4 O6'
_chemical_formula_weight 817.05
_chemical_name_systematic
;
 Crown ether based on Tr\"oger's base
;
_space_group_IT_number 14
_symmetry_cell_setting monoclinic
_symmetry_space_group_name_Hall '-P 2ybc'
_symmetry_space_group_name_H-M 'P 1 21/c 1'
_atom_sites_solution_hydrogens geom
_atom_sites_solution_primary direct
_atom_sites_solution_secondary difmap
_audit_creation_date 2010-09-30T13:25:39-00:00
_audit_creation_method 'WinGX routine CIF_UPDATE'
_cell_angle_alpha 90.000(6)
_cell_angle_beta 112.067(12)
_cell_angle_gamma 90.000(5)
_cell_formula_units_Z 4
_cell_length_a 17.889(5)
_cell_length_b 9.575(5)
_cell_length_c 27.020(5)
_cell_measurement_reflns_used 4365
_cell_measurement_temperature 100(2)
_cell_measurement_theta_max 33.1691
_cell_measurement_theta_min 2.3732
_cell_volume 4289(3)
_computing_cell_refinement 'CrysAlis RED (Oxford Diffraction, 2006)'
_computing_data_collection 'CrysAlis CCD (Oxford Diffraction, 2006)'
_computing_data_reduction 'CrysAlis RED (Oxford Diffraction, 2006)'
_computing_molecular_graphics 'DIAMOND (Brandenburg, 2000)'
_computing_publication_material 'WinGX (Farrugia, 1999)'
_computing_structure_refinement 'SHELXL97 (Sheldrick, 2008)'
_computing_structure_solution 'SIR97 (Altomare <i>et al.</i>,  1999)'
_diffrn_ambient_temperature 100(2)
_diffrn_measured_fraction_theta_full 0.988
_diffrn_measured_fraction_theta_max 0.988
_diffrn_radiation_monochromator graphite
_diffrn_radiation_type MoK\a
_diffrn_radiation_wavelength 0.71073
_diffrn_reflns_av_R_equivalents 0.0686
_diffrn_reflns_av_unetI/netI 0.0999
_diffrn_reflns_limit_h_max 15
_diffrn_reflns_limit_h_min -21
_diffrn_reflns_limit_k_max 11
_diffrn_reflns_limit_k_min -11
_diffrn_reflns_limit_l_max 30
_diffrn_reflns_limit_l_min -32
_diffrn_reflns_number 26404
_diffrn_reflns_theta_full 25.03
_diffrn_reflns_theta_max 25.03
_diffrn_reflns_theta_min 2.38
_exptl_absorpt_coefficient_mu 0.083
_exptl_absorpt_correction_T_max 1.00000
_exptl_absorpt_correction_T_min 0.99260
_exptl_absorpt_correction_type multi-scan
_exptl_absorpt_process_details
;
CrysAlis RED, Oxford Diffraction Ltd.,
Version 1.171.33.52 (release 06-11-2009 CrysAlis171 .NET)
(compiled Nov  6 2009,16:24:50)
Empirical absorption correction using spherical harmonics,
 implemented in SCALE3 ABSPACK scaling algorithm.
;
_exptl_crystal_colour colourless
_exptl_crystal_density_diffrn 1.265
_exptl_crystal_density_method 'not measured'
_exptl_crystal_description prism
_exptl_crystal_F_000 1760
_exptl_crystal_size_max 0.10
_exptl_crystal_size_mid 0.08
_exptl_crystal_size_min 0.05
_refine_diff_density_max 1.099
_refine_diff_density_min -0.711
_refine_diff_density_rms 0.067
_refine_ls_extinction_method none
_refine_ls_goodness_of_fit_ref 0.999
_refine_ls_hydrogen_treatment constr
_refine_ls_matrix_type full
_refine_ls_number_parameters 425
_refine_ls_number_reflns 7499
_refine_ls_number_restraints 0
_refine_ls_restrained_S_all 0.999
_refine_ls_R_factor_all 0.1382
_refine_ls_R_factor_gt 0.0775
_refine_ls_shift/su_max 0
_refine_ls_shift/su_mean 0
_refine_ls_structure_factor_coef Fsqd
_refine_ls_weighting_details 'calc w=1/[\s^2^(Fo^2^)+(0.1067P)^2^+0.0000P] where P=(Fo^2^+2Fc^2^)/3'
_refine_ls_weighting_scheme calc
_refine_ls_wR_factor_gt 0.1932
_refine_ls_wR_factor_ref 0.2134
_reflns_number_gt 4030
_reflns_number_total 7499
_reflns_threshold_expression >2sigma(I)
_cod_data_source_file ol302022y_si_002.cif
_cod_data_source_block cw57
_cod_depositor_comments
;
The following automatic conversions were performed:

'_symmetry_cell_setting' value 'Monoclinic' changed to 'monoclinic'
according to /home/saulius/struct/CIF-dictionaries/cif_core.dic
dictionary named 'cif_core.dic' version 2.4.2 from 2011-04-26.

Automatic conversion script
Id: cif_fix_values 1891 2012-01-12 08:04:46Z andrius 
;
_cod_original_sg_symbol_H-M 'P 21/c'
_cod_database_code 1508622

loop_
_symmetry_equiv_pos_as_xyz
'x, y, z'
'-x, y+1/2, -z+1/2'
'-x, -y, -z'
'x, -y-1/2, z-1/2'

loop_
_atom_site_label
_atom_site_type_symbol
_atom_site_fract_x
_atom_site_fract_y
_atom_site_fract_z
_atom_site_U_iso_or_equiv
_atom_site_adp_type
_atom_site_occupancy
_atom_site_symmetry_multiplicity
_atom_site_calc_flag
_atom_site_refinement_flags
C1' C 0.9810(2) 0.9114(4) 0.07521(16) 0.0216(9) Uani 1 1 d .
H1' H 1.0224 0.9435 0.1058 0.026 Uiso 1 1 calc R
C1 C 0.5254(3) 0.8658(4) 0.19667(16) 0.0297(4) Uani 1 1 d .
H1 H 0.4848 0.829 0.1667 0.036 Uiso 1 1 calc R
C2 C 0.5032(3) 0.9289(4) 0.23507(16) 0.0297(4) Uani 1 1 d .
C2' C 1.0012(2) 0.8478(4) 0.03573(16) 0.0227(9) Uani 1 1 d .
C3 C 0.5638(2) 0.9887(4) 0.27767(16) 0.0297(4) Uani 1 1 d .
H3 H 0.5506 1.0357 0.3034 0.036 Uiso 1 1 calc R
C3' C 0.9385(2) 0.7976(4) -0.00898(16) 0.0252(10) Uani 1 1 d .
H3' H 0.95 0.7544 -0.0361 0.03 Uiso 1 1 calc R
C4' C 0.8599(2) 0.8110(4) -0.01346(15) 0.0198(9) Uani 1 1 d .
H4' H 0.819 0.7743 -0.0433 0.024 Uiso 1 1 calc R
C4 C 0.6442(3) 0.9808(4) 0.28344(16) 0.0297(4) Uani 1 1 d .
H4 H 0.6837 1.023 0.3126 0.036 Uiso 1 1 calc R
C4A C 0.6661(3) 0.9099(4) 0.24561(16) 0.0297(4) Uani 1 1 d .
C4A' C 0.8397(2) 0.8780(4) 0.02542(14) 0.0148(8) Uani 1 1 d .
C6' C 0.7073(2) 0.9978(4) -0.01669(14) 0.0161(9) Uani 1 1 d .
H6' H 0.6518 0.9813 -0.0195 0.019 Uiso 1 1 calc R
C6 C 0.7984(2) 0.7933(4) 0.28903(15) 0.0227(9) Uani 1 1 d .
H6 H 0.8542 0.8097 0.2925 0.027 Uiso 1 1 calc R
C6A' C 0.7298(2) 1.1408(4) 0.00938(14) 0.0154(8) Uani 1 1 d .
C6A C 0.7766(2) 0.6489(4) 0.26357(15) 0.0188(9) Uani 1 1 d .
C7' C 0.7045(2) 1.2639(4) -0.01919(15) 0.0186(9) Uani 1 1 d .
H7' H 0.6777 1.2577 -0.056 0.022 Uiso 1 1 calc R
C7 C 0.8012(2) 0.5269(4) 0.29305(16) 0.0251(10) Uani 1 1 d .
H7 H 0.8277 0.5344 0.3299 0.03 Uiso 1 1 calc R
C8 C 0.7884(2) 0.3945(4) 0.27056(16) 0.0225(9) Uani 1 1 d .
C8' C 0.7168(2) 1.3954(4) 0.00396(15) 0.0215(9) Uani 1 1 d .
C9 C 0.7496(2) 0.3870(4) 0.21536(16) 0.0241(10) Uani 1 1 d .
H9 H 0.7397 0.3001 0.1988 0.029 Uiso 1 1 calc R
C9' C 0.7559(2) 1.4018(4) 0.05873(15) 0.0230(9) Uani 1 1 d .
H9' H 0.7654 1.4883 0.0756 0.028 Uiso 1 1 calc R
C10 C 0.7260(2) 0.5049(4) 0.18515(17) 0.0297(4) Uani 1 1 d .
H10 H 0.7016 0.4964 0.1482 0.036 Uiso 1 1 calc R
C10' C 0.7809(2) 1.2821(4) 0.08888(15) 0.0231(10) Uani 1 1 d .
H10' H 0.8057 1.2895 0.1258 0.028 Uiso 1 1 calc R
C10A C 0.7373(2) 0.6375(4) 0.20787(15) 0.0211(9) Uani 1 1 d .
C12' C 0.8813(2) 0.9911(4) 0.11682(15) 0.0189(9) Uani 1 1 d .
H12' H 0.8892 0.915 0.1425 0.023 Uiso 1 1 calc R
C12 C 0.6259(2) 0.7934(4) 0.15465(15) 0.0246(10) Uani 1 1 d .
H12 H 0.6184 0.8705 0.1294 0.029 Uiso 1 1 calc R
C12A C 0.6050(3) 0.8538(4) 0.20016(16) 0.0297(4) Uani 1 1 d .
C13 C 0.7580(2) 0.8817(4) 0.20144(15) 0.0250(10) Uani 1 1 d .
H13C H 0.7379 0.963 0.1789 0.03 Uiso 1 1 calc R
H13D H 0.8146 0.8708 0.2072 0.03 Uiso 1 1 calc R
C13' C 0.7495(2) 0.9059(4) 0.07085(14) 0.0176(9) Uani 1 1 d .
H13A H 0.6932 0.9164 0.0657 0.021 Uiso 1 1 calc R
H13B H 0.7701 0.8239 0.0929 0.021 Uiso 1 1 calc R
C14 C 0.4159(2) 0.9330(5) 0.22975(18) 0.0373(6) Uani 1 1 d .
H14D H 0.4064 1.0164 0.2463 0.056 Uiso 1 1 calc R
H14E H 0.4044 0.8528 0.247 0.056 Uiso 1 1 calc R
H14F H 0.3814 0.9325 0.1926 0.056 Uiso 1 1 calc R
C14' C 1.0875(2) 0.8325(5) 0.04057(18) 0.0373(6) Uani 1 1 d .
H14A H 1.1224 0.8781 0.0725 0.056 Uiso 1 1 calc R
H14B H 1.0939 0.8745 0.0101 0.056 Uiso 1 1 calc R
H14C H 1.1011 0.7352 0.0421 0.056 Uiso 1 1 calc R
C15 C 0.8166(3) 0.2649(5) 0.30404(17) 0.0373(6) Uani 1 1 d .
H15A H 0.7985 0.2675 0.3333 0.056 Uiso 1 1 calc R
H15B H 0.8744 0.2606 0.3176 0.056 Uiso 1 1 calc R
H15C H 0.7947 0.1839 0.2825 0.056 Uiso 1 1 calc R
C15' C 0.6857(3) 1.5243(5) -0.02903(18) 0.0373(6) Uani 1 1 d .
H15D H 0.7181 1.6031 -0.0116 0.056 Uiso 1 1 calc R
H15E H 0.6308 1.5404 -0.0329 0.056 Uiso 1 1 calc R
H15F H 0.6882 1.5119 -0.0636 0.056 Uiso 1 1 calc R
C16 C 0.7994(2) 0.8047(4) 0.34584(14) 0.0222(7) Uani 1 1 d .
H16C H 0.7444 0.8128 0.3441 0.027 Uiso 1 1 calc R
H16D H 0.8222 0.72 0.3653 0.027 Uiso 1 1 calc R
C16' C 0.7042(2) 0.9896(4) -0.07401(14) 0.0222(7) Uani 1 1 d .
H16A H 0.6799 1.0745 -0.0928 0.027 Uiso 1 1 calc R
H16B H 0.7588 0.9841 -0.0732 0.027 Uiso 1 1 calc R
C17' C 0.6568(2) 0.8657(4) -0.10423(16) 0.0276(7) Uani 1 1 d .
H17A H 0.6587 0.8618 -0.1396 0.033 Uiso 1 1 calc R
H17B H 0.6796 0.78 -0.0856 0.033 Uiso 1 1 calc R
C17 C 0.8470(2) 0.9273(4) 0.37539(16) 0.0276(7) Uani 1 1 d .
H17C H 0.8292 1.0119 0.3545 0.033 Uiso 1 1 calc R
H17D H 0.8402 0.9393 0.4091 0.033 Uiso 1 1 calc R
C19 C 0.9758(3) 1.0209(5) 0.40675(18) 0.0382(8) Uani 1 1 d .
H19C H 0.9505 1.1033 0.3865 0.046 Uiso 1 1 calc R
H19D H 0.9801 1.0335 0.4433 0.046 Uiso 1 1 calc R
C19' C 0.5258(3) 0.7738(5) -0.13988(17) 0.0382(8) Uani 1 1 d .
H19A H 0.5521 0.6841 -0.1294 0.046 Uiso 1 1 calc R
H19B H 0.5169 0.7894 -0.1771 0.046 Uiso 1 1 calc R
C20' C 0.4461(2) 0.7731(5) -0.13283(17) 0.0414(9) Uani 1 1 d .
H20A H 0.4238 0.8668 -0.1383 0.05 Uiso 1 1 calc R
H20B H 0.4086 0.7129 -0.1596 0.05 Uiso 1 1 calc R
C20 C 1.0528(3) 1.0031(5) 0.40538(17) 0.0414(9) Uani 1 1 d .
H20C H 1.0779 0.923 0.4273 0.05 Uiso 1 1 calc R
H20D H 1.085 1.0845 0.4215 0.05 Uiso 1 1 calc R
C22' C 0.4553(2) 0.8339(4) -0.04545(16) 0.0301(7) Uani 1 1 d .
H22A H 0.4027 0.8781 -0.0569 0.036 Uiso 1 1 calc R
H22B H 0.4945 0.9042 -0.0451 0.036 Uiso 1 1 calc R
C22 C 1.0639(2) 1.1009(4) 0.32526(17) 0.0301(7) Uani 1 1 d .
H22C H 1.1178 1.1388 0.3421 0.036 Uiso 1 1 calc R
H22D H 1.0256 1.1721 0.3258 0.036 Uiso 1 1 calc R
C23 C 1.0491(2) 1.0605(5) 0.26921(16) 0.0290(7) Uani 1 1 d .
H23C H 1.0668 1.1355 0.2521 0.035 Uiso 1 1 calc R
H23D H 1.0808 0.9783 0.2693 0.035 Uiso 1 1 calc R
C23' C 0.4765(2) 0.7753(5) 0.00923(16) 0.0290(7) Uani 1 1 d .
H23A H 0.4598 0.8394 0.0309 0.035 Uiso 1 1 calc R
H23B H 0.4486 0.6874 0.0073 0.035 Uiso 1 1 calc R
C25 C 0.9279(2) 1.1372(4) 0.20094(15) 0.0275(7) Uani 1 1 d .
H25A H 0.9513 1.2273 0.2146 0.033 Uiso 1 1 calc R
H25B H 0.871 1.1406 0.1953 0.033 Uiso 1 1 calc R
C25' C 0.5842(2) 0.6442(4) 0.07094(15) 0.0275(7) Uani 1 1 d .
H25C H 0.6408 0.6233 0.0797 0.033 Uiso 1 1 calc R
H25D H 0.5535 0.5612 0.0549 0.033 Uiso 1 1 calc R
C26' C 0.5714(2) 0.6765(4) 0.12252(15) 0.0241(7) Uani 1 1 d .
H26A H 0.5156 0.7029 0.1139 0.029 Uiso 1 1 calc R
H26B H 0.5817 0.5928 0.1443 0.029 Uiso 1 1 calc R
C26 C 0.9366(2) 1.1098(4) 0.14807(15) 0.0241(7) Uani 1 1 d .
H26C H 0.9922 1.0856 0.1547 0.029 Uiso 1 1 calc R
H26D H 0.9236 1.1943 0.1267 0.029 Uiso 1 1 calc R
10A' C 0.7700(2) 1.1497(4) 0.06528(14) 0.0153(8) Uani 1 1 d .
12A' C 0.9017(2) 0.9294(4) 0.07124(14) 0.0165(8) Uani 1 1 d .
N5 N 0.7503(2) 0.9049(3) 0.25311(12) 0.0243(8) Uani 1 1 d .
N5' N 0.75590(16) 0.8848(3) 0.01865(11) 0.0152(7) Uani 1 1 d .
N11' N 0.79419(17) 1.0288(3) 0.09863(12) 0.0180(7) Uani 1 1 d .
N11 N 0.71372(18) 0.7579(3) 0.17389(12) 0.0221(8) Uani 1 1 d .
O18 O 0.92780(17) 0.9000(3) 0.38422(11) 0.0333(5) Uani 1 1 d .
O18' O 0.57560(16) 0.8807(3) -0.10821(11) 0.0333(5) Uani 1 1 d .
O21 O 1.05535(16) 0.9832(3) 0.35297(11) 0.0316(5) Uani 1 1 d .
O21' O 0.45408(16) 0.7260(3) -0.08156(11) 0.0316(5) Uani 1 1 d .
O24 O 0.96635(15) 1.0319(3) 0.23926(10) 0.0298(5) Uani 1 1 d .
O24' O 0.56118(15) 0.7538(3) 0.03287(10) 0.0298(5) Uani 1 1 d .

loop_
_atom_site_aniso_label
_atom_site_aniso_U_11
_atom_site_aniso_U_22
_atom_site_aniso_U_33
_atom_site_aniso_U_23
_atom_site_aniso_U_13
_atom_site_aniso_U_12
C1' 0.018(2) 0.019(2) 0.025(2) 0.0105(18) 0.0044(17) -0.0016(17)
C1 0.0426(10) 0.0268(9) 0.0271(9) 0.0103(7) 0.0217(7) 0.0136(8)
C2 0.0426(10) 0.0268(9) 0.0271(9) 0.0103(7) 0.0217(7) 0.0136(8)
C2' 0.021(2) 0.019(2) 0.032(2) 0.0140(19) 0.0156(19) 0.0086(18)
C3 0.0426(10) 0.0268(9) 0.0271(9) 0.0103(7) 0.0217(7) 0.0136(8)
C3' 0.031(2) 0.020(2) 0.031(2) 0.0066(19) 0.020(2) 0.0085(18)
C4' 0.021(2) 0.018(2) 0.019(2) 0.0015(18) 0.0054(17) 0.0024(17)
C4 0.0426(10) 0.0268(9) 0.0271(9) 0.0103(7) 0.0217(7) 0.0136(8)
C4A 0.0426(10) 0.0268(9) 0.0271(9) 0.0103(7) 0.0217(7) 0.0136(8)
C4A' 0.0174(19) 0.0093(19) 0.018(2) 0.0039(16) 0.0065(16) -0.0008(15)
C6' 0.0146(19) 0.017(2) 0.015(2) 0.0034(17) 0.0039(16) 0.0008(16)
C6 0.029(2) 0.020(2) 0.021(2) 0.0007(19) 0.0126(18) -0.0022(18)
C6A' 0.0130(18) 0.017(2) 0.017(2) 0.0007(17) 0.0064(16) 0.0000(16)
C6A 0.020(2) 0.016(2) 0.026(2) 0.0001(18) 0.0152(17) -0.0021(16)
C7' 0.0133(18) 0.023(2) 0.017(2) 0.0030(18) 0.0023(16) -0.0004(17)
C7 0.026(2) 0.028(3) 0.020(2) 0.001(2) 0.0066(18) -0.0008(19)
C8 0.020(2) 0.017(2) 0.028(2) 0.0020(19) 0.0061(18) -0.0037(17)
C8' 0.019(2) 0.018(2) 0.026(2) -0.0013(19) 0.0077(18) 0.0014(17)
C9 0.023(2) 0.018(2) 0.034(3) -0.006(2) 0.0141(19) -0.0074(18)
C9' 0.026(2) 0.015(2) 0.028(2) -0.0041(19) 0.0106(19) 0.0000(18)
C10 0.0426(10) 0.0268(9) 0.0271(9) 0.0103(7) 0.0217(7) 0.0136(8)
C10' 0.024(2) 0.025(2) 0.019(2) -0.0067(19) 0.0068(17) 0.0006(18)
C10A 0.025(2) 0.021(2) 0.024(2) 0.0059(19) 0.0170(18) 0.0041(18)
C12' 0.019(2) 0.019(2) 0.017(2) 0.0036(17) 0.0046(16) 0.0001(16)
C12 0.031(2) 0.023(2) 0.025(2) 0.0113(19) 0.0162(19) 0.0103(19)
C12A 0.0426(10) 0.0268(9) 0.0271(9) 0.0103(7) 0.0217(7) 0.0136(8)
C13 0.038(2) 0.020(2) 0.026(2) 0.0030(19) 0.022(2) -0.0020(19)
C13' 0.022(2) 0.016(2) 0.019(2) 0.0051(17) 0.0120(17) -0.0016(17)
C14 0.0388(13) 0.0344(14) 0.0385(14) 0.0098(11) 0.0143(11) 0.0101(11)
C14' 0.0388(13) 0.0344(14) 0.0385(14) 0.0098(11) 0.0143(11) 0.0101(11)
C15 0.0388(13) 0.0344(14) 0.0385(14) 0.0098(11) 0.0143(11) 0.0101(11)
C15' 0.0388(13) 0.0344(14) 0.0385(14) 0.0098(11) 0.0143(11) 0.0101(11)
C16 0.0303(15) 0.0180(15) 0.0206(15) 0.0043(13) 0.0119(12) 0.0014(13)
C16' 0.0303(15) 0.0180(15) 0.0206(15) 0.0043(13) 0.0119(12) 0.0014(13)
C17' 0.0456(19) 0.0196(16) 0.0208(15) 0.0031(13) 0.0163(14) 0.0010(14)
C17 0.0456(19) 0.0196(16) 0.0208(15) 0.0031(13) 0.0163(14) 0.0010(14)
C19 0.045(2) 0.036(2) 0.0331(18) -0.0130(16) 0.0139(16) -0.0154(16)
C19' 0.045(2) 0.036(2) 0.0331(18) -0.0130(16) 0.0139(16) -0.0154(16)
C20' 0.0308(18) 0.057(2) 0.0302(18) -0.0208(17) 0.0039(14) -0.0086(16)
C20 0.0308(18) 0.057(2) 0.0302(18) -0.0208(17) 0.0039(14) -0.0086(16)
C22' 0.0239(16) 0.0241(17) 0.0383(19) -0.0049(15) 0.0070(14) -0.0001(13)
C22 0.0239(16) 0.0241(17) 0.0383(19) -0.0049(15) 0.0070(14) -0.0001(13)
C23 0.0202(15) 0.0324(18) 0.0327(17) 0.0029(15) 0.0080(13) -0.0022(13)
C23' 0.0202(15) 0.0324(18) 0.0327(17) 0.0029(15) 0.0080(13) -0.0022(13)
C25 0.0275(16) 0.0276(17) 0.0249(16) -0.0006(14) 0.0070(13) 0.0030(14)
C25' 0.0275(16) 0.0276(17) 0.0249(16) -0.0006(14) 0.0070(13) 0.0030(14)
C26' 0.0228(14) 0.0229(16) 0.0278(16) 0.0030(13) 0.0109(12) 0.0022(12)
C26 0.0228(14) 0.0229(16) 0.0278(16) 0.0030(13) 0.0109(12) 0.0022(12)
10A' 0.0132(18) 0.017(2) 0.017(2) 0.0022(17) 0.0074(16) -0.0003(16)
12A' 0.021(2) 0.0103(19) 0.019(2) 0.0053(17) 0.0082(17) -0.0013(16)
N5 0.040(2) 0.0170(18) 0.0229(19) 0.0069(15) 0.0206(16) 0.0032(16)
N5' 0.0143(16) 0.0154(17) 0.0152(17) 0.0037(14) 0.0047(13) -0.0010(13)
N11' 0.0202(16) 0.0167(18) 0.0164(17) 0.0011(14) 0.0063(13) -0.0004(14)
N11 0.0303(18) 0.0191(18) 0.0228(18) 0.0026(15) 0.0168(15) 0.0024(15)
O18 0.0401(12) 0.0344(13) 0.0260(11) -0.0132(10) 0.0133(9) -0.0182(10)
O18' 0.0401(12) 0.0344(13) 0.0260(11) -0.0132(10) 0.0133(9) -0.0182(10)
O21 0.0368(12) 0.0338(13) 0.0255(11) -0.0058(10) 0.0134(9) -0.0067(10)
O21' 0.0368(12) 0.0338(13) 0.0255(11) -0.0058(10) 0.0134(9) -0.0067(10)
O24 0.0248(11) 0.0338(12) 0.0257(11) 0.0083(10) 0.0036(9) -0.0031(9)
O24' 0.0248(11) 0.0338(12) 0.0257(11) 0.0083(10) 0.0036(9) -0.0031(9)

loop_
_atom_type_symbol
_atom_type_description
_atom_type_scat_dispersion_real
_atom_type_scat_dispersion_imag
_atom_type_scat_source
C C 0.0033 0.0016 'International Tables Vol C Tables 4.2.6.8 and 6.1.1.4'
H H 0 0 'International Tables Vol C Tables 4.2.6.8 and 6.1.1.4'
N N 0.0061 0.0033 'International Tables Vol C Tables 4.2.6.8 and 6.1.1.4'
O O 0.0106 0.006 'International Tables Vol C Tables 4.2.6.8 and 6.1.1.4'

loop_
_geom_angle_atom_site_label_1
_geom_angle_atom_site_label_2
_geom_angle_atom_site_label_3
_geom_angle
C2' C1' 12A' 123.2(4)
C2' C1' H1' 118.4
12A' C1' H1' 118.4
C2 C1 C12A 123.9(4)
C2 C1 H1 118
C12A C1 H1 118
C3 C2 C1 116.9(4)
C3 C2 C14 121.9(4)
C1 C2 C14 121.1(4)
C1' C2' C3' 117.5(3)
C1' C2' C14' 122.0(4)
C3' C2' C14' 120.5(4)
C2 C3 C4 121.9(4)
C2 C3 H3 119
C4 C3 H3 119
C4' C3' C2' 120.6(4)
C4' C3' H3' 119.7
C2' C3' H3' 119.7
C3' C4' C4A' 121.7(4)
C3' C4' H4' 119.2
C4A' C4' H4' 119.2
C3 C4 C4A 120.4(4)
C3 C4 H4 119.8
C4A C4 H4 119.8
C4 C4A C12A 118.9(4)
C4 C4A N5 118.5(4)
C12A C4A N5 122.5(4)
C4' C4A' 12A' 119.1(3)
C4' C4A' N5' 118.5(3)
12A' C4A' N5' 122.3(3)
N5' C6' C6A' 111.6(3)
N5' C6' C16' 113.8(3)
C6A' C6' C16' 114.6(3)
N5' C6' H6' 105.3
C6A' C6' H6' 105.3
C16' C6' H6' 105.3
N5 C6 C6A 111.8(3)
N5 C6 C16 113.0(3)
C6A C6 C16 114.9(3)
N5 C6 H6 105.4
C6A C6 H6 105.4
C16 C6 H6 105.4
C7' C6A' 10A' 118.2(3)
C7' C6A' C6' 122.1(3)
10A' C6A' C6' 119.3(3)
C7 C6A C10A 118.2(4)
C7 C6A C6 122.0(3)
C10A C6A C6 119.5(3)
C8' C7' C6A' 123.8(3)
C8' C7' H7' 118.1
C6A' C7' H7' 118.1
C8 C7 C6A 123.5(4)
C8 C7 H7 118.2
C6A C7 H7 118.2
C7 C8 C9 116.8(4)
C7 C8 C15 121.8(4)
C9 C8 C15 121.4(4)
C9' C8' C7' 117.0(4)
C9' C8' C15' 121.7(4)
C7' C8' C15' 121.2(4)
C10 C9 C8 121.1(4)
C10 C9 H9 119.4
C8 C9 H9 119.4
C8' C9' C10' 121.1(4)
C8' C9' H9' 119.4
C10' C9' H9' 119.4
C9 C10 C10A 122.0(4)
C9 C10 H10 119
C10A C10 H10 119
C9' C10' 10A' 121.7(4)
C9' C10' H10' 119.2
10A' C10' H10' 119.2
C10 C10A C6A 118.3(4)
C10 C10A N11 119.4(3)
C6A C10A N11 122.1(3)
N11' C12' 12A' 111.4(3)
N11' C12' C26 112.4(3)
12A' C12' C26 115.4(3)
N11' C12' H12' 105.6
12A' C12' H12' 105.6
C26 C12' H12' 105.6
N11 C12 C26' 113.2(3)
N11 C12 C12A 110.4(3)
C26' C12 C12A 116.0(3)
N11 C12 H12 105.4
C26' C12 H12 105.4
C12A C12 H12 105.4
C1 C12A C4A 117.7(4)
C1 C12A C12 121.9(4)
C4A C12A C12 120.1(4)
N11 C13 N5 112.3(3)
N11 C13 H13C 109.1
N5 C13 H13C 109.1
N11 C13 H13D 109.1
N5 C13 H13D 109.1
H13C C13 H13D 107.9
N11' C13' N5' 112.3(3)
N11' C13' H13A 109.2
N5' C13' H13A 109.2
N11' C13' H13B 109.2
N5' C13' H13B 109.2
H13A C13' H13B 107.9
C2 C14 H14D 109.5
C2 C14 H14E 109.5
H14D C14 H14E 109.5
C2 C14 H14F 109.5
H14D C14 H14F 109.5
H14E C14 H14F 109.5
C2' C14' H14A 109.5
C2' C14' H14B 109.5
H14A C14' H14B 109.5
C2' C14' H14C 109.5
H14A C14' H14C 109.5
H14B C14' H14C 109.5
C8 C15 H15A 109.5
C8 C15 H15B 109.5
H15A C15 H15B 109.5
C8 C15 H15C 109.5
H15A C15 H15C 109.5
H15B C15 H15C 109.5
C8' C15' H15D 109.5
C8' C15' H15E 109.5
H15D C15' H15E 109.5
C8' C15' H15F 109.5
H15D C15' H15F 109.5
H15E C15' H15F 109.5
C17 C16 C6 112.4(3)
C17 C16 H16C 109.1
C6 C16 H16C 109.1
C17 C16 H16D 109.1
C6 C16 H16D 109.1
H16C C16 H16D 107.9
C17' C16' C6' 112.8(3)
C17' C16' H16A 109
C6' C16' H16A 109
C17' C16' H16B 109
C6' C16' H16B 109
H16A C16' H16B 107.8
O18' C17' C16' 108.2(3)
O18' C17' H17A 110.1
C16' C17' H17A 110.1
O18' C17' H17B 110.1
C16' C17' H17B 110.1
H17A C17' H17B 108.4
O18 C17 C16 106.9(3)
O18 C17 H17C 110.4
C16 C17 H17C 110.4
O18 C17 H17D 110.4
C16 C17 H17D 110.4
H17C C17 H17D 108.6
C20 C19 O18 109.2(4)
C20 C19 H19C 109.8
O18 C19 H19C 109.8
C20 C19 H19D 109.8
O18 C19 H19D 109.8
H19C C19 H19D 108.3
O18' C19' C20' 109.7(4)
O18' C19' H19A 109.7
C20' C19' H19A 109.7
O18' C19' H19B 109.7
C20' C19' H19B 109.7
H19A C19' H19B 108.2
O21' C20' C19' 111.9(3)
O21' C20' H20A 109.2
C19' C20' H20A 109.2
O21' C20' H20B 109.2
C19' C20' H20B 109.2
H20A C20' H20B 107.9
C19 C20 O21 115.8(3)
C19 C20 H20C 108.3
O21 C20 H20C 108.3
C19 C20 H20D 108.3
O21 C20 H20D 108.3
H20C C20 H20D 107.4
O21' C22' C23' 109.9(3)
O21' C22' H22A 109.7
C23' C22' H22A 109.7
O21' C22' H22B 109.7
C23' C22' H22B 109.7
H22A C22' H22B 108.2
O21 C22 C23 108.9(3)
O21 C22 H22C 109.9
C23 C22 H22C 109.9
O21 C22 H22D 109.9
C23 C22 H22D 109.9
H22C C22 H22D 108.3
O24 C23 C22 112.2(3)
O24 C23 H23C 109.2
C22 C23 H23C 109.2
O24 C23 H23D 109.2
C22 C23 H23D 109.2
H23C C23 H23D 107.9
O24' C23' C22' 109.4(3)
O24' C23' H23A 109.8
C22' C23' H23A 109.8
O24' C23' H23B 109.8
C22' C23' H23B 109.8
H23A C23' H23B 108.2
O24 C25 C26 111.7(3)
O24 C25 H25A 109.3
C26 C25 H25A 109.3
O24 C25 H25B 109.3
C26 C25 H25B 109.3
H25A C25 H25B 107.9
O24' C25' C26' 114.2(3)
O24' C25' H25C 108.7
C26' C25' H25C 108.7
O24' C25' H25D 108.7
C26' C25' H25D 108.7
H25C C25' H25D 107.6
C12 C26' C25' 112.7(3)
C12 C26' H26A 109.1
C25' C26' H26A 109.1
C12 C26' H26B 109.1
C25' C26' H26B 109.1
H26A C26' H26B 107.8
C25 C26 C12' 111.9(3)
C25 C26 H26C 109.2
C12' C26 H26C 109.2
C25 C26 H26D 109.2
C12' C26 H26D 109.2
H26C C26 H26D 107.9
C10' 10A' C6A' 118.1(3)
C10' 10A' N11' 119.3(3)
C6A' 10A' N11' 122.5(3)
C1' 12A' C4A' 117.9(4)
C1' 12A' C12' 122.1(3)
C4A' 12A' C12' 119.8(3)
C4A N5 C13 109.7(3)
C4A N5 C6 115.7(3)
C13 N5 C6 105.9(3)
C4A' N5' C13' 109.6(3)
C4A' N5' C6' 116.3(3)
C13' N5' C6' 106.2(3)
10A' N11' C13' 110.5(3)
10A' N11' C12' 115.8(3)
C13' N11' C12' 106.1(3)
C10A N11 C13 110.6(3)
C10A N11 C12 115.0(3)
C13 N11 C12 106.9(3)
C17 O18 C19 109.7(3)
C19' O18' C17' 111.5(3)
C22 O21 C20 118.0(3)
C20' O21' C22' 114.4(3)
C23 O24 C25 113.2(3)
C25' O24' C23' 113.8(3)

loop_
_geom_bond_atom_site_label_1
_geom_bond_atom_site_label_2
_geom_bond_distance
C1' C2' 1.389(5)
C1' 12A' 1.392(5)
C1' H1' 0.93
C1 C2 1.381(5)
C1 C12A 1.397(6)
C1 H1 0.93
C2 C3 1.374(6)
C2 C14 1.515(6)
C2' C3' 1.389(5)
C2' C14' 1.507(5)
C3 C4 1.390(6)
C3 H3 0.93
C3' C4' 1.372(5)
C3' H3' 0.93
C4' C4A' 1.389(5)
C4' H4' 0.93
C4 C4A 1.400(5)
C4 H4 0.93
C4A C12A 1.408(6)
C4A N5 1.444(5)
C4A' 12A' 1.404(5)
C4A' N5' 1.443(4)
C6' N5' 1.488(4)
C6' C6A' 1.523(5)
C6' C16' 1.531(5)
C6' H6' 0.98
C6 N5 1.482(5)
C6 C6A 1.528(5)
C6 C16 1.532(5)
C6 H6 0.98
C6A' C7' 1.388(5)
C6A' 10A' 1.411(5)
C6A C7 1.389(5)
C6A C10A 1.406(5)
C7' C8' 1.387(5)
C7' H7' 0.93
C7 C8 1.387(5)
C7 H7 0.93
C8 C9 1.391(5)
C8 C15 1.507(5)
C8' C9' 1.380(5)
C8' C15' 1.502(6)
C9 C10 1.364(5)
C9 H9 0.93
C9' C10' 1.380(5)
C9' H9' 0.93
C10 C10A 1.391(6)
C10 H10 0.93
C10' 10A' 1.399(5)
C10' H10' 0.93
C10A N11 1.435(5)
C12' N11' 1.491(4)
C12' 12A' 1.529(5)
C12' C26 1.535(5)
C12' H12' 0.98
C12 N11 1.497(5)
C12 C26' 1.524(5)
C12 C12A 1.527(5)
C12 H12 0.98
C13 N11 1.464(5)
C13 N5 1.470(5)
C13 H13C 0.97
C13 H13D 0.97
C13' N11' 1.461(5)
C13' N5' 1.471(4)
C13' H13A 0.97
C13' H13B 0.97
C14 H14D 0.96
C14 H14E 0.96
C14 H14F 0.96
C14' H14A 0.96
C14' H14B 0.96
C14' H14C 0.96
C15 H15A 0.96
C15 H15B 0.96
C15 H15C 0.96
C15' H15D 0.96
C15' H15E 0.96
C15' H15F 0.96
C16 C17 1.493(5)
C16 H16C 0.97
C16 H16D 0.97
C16' C17' 1.508(5)
C16' H16A 0.97
C16' H16B 0.97
C17' O18' 1.423(5)
C17' H17A 0.97
C17' H17B 0.97
C17 O18 1.399(5)
C17 H17C 0.97
C17 H17D 0.97
C19 C20 1.402(6)
C19 O18 1.433(5)
C19 H19C 0.97
C19 H19D 0.97
C19' O18' 1.414(5)
C19' C20' 1.508(6)
C19' H19A 0.97
C19' H19B 0.97
C20' O21' 1.412(5)
C20' H20A 0.97
C20' H20B 0.97
C20 O21 1.446(5)
C20 H20C 0.97
C20 H20D 0.97
C22' O21' 1.415(5)
C22' C23' 1.490(6)
C22' H22A 0.97
C22' H22B 0.97
C22 O21 1.393(5)
C22 C23 1.487(6)
C22 H22C 0.97
C22 H22D 0.97
C23 O24 1.421(4)
C23 H23C 0.97
C23 H23D 0.97
C23' O24' 1.420(4)
C23' H23A 0.97
C23' H23B 0.97
C25 O24 1.424(4)
C25 C26 1.517(5)
C25 H25A 0.97
C25 H25B 0.97
C25' O24' 1.419(5)
C25' C26' 1.526(5)
C25' H25C 0.97
C25' H25D 0.97
C26' H26A 0.97
C26' H26B 0.97
C26 H26C 0.97
C26 H26D 0.97
10A' N11' 1.431(5)

loop_
_geom_torsion_atom_site_label_1
_geom_torsion_atom_site_label_2
_geom_torsion_atom_site_label_3
_geom_torsion_atom_site_label_4
_geom_torsion
C12A C1 C2 C3 3.2(6)
C12A C1 C2 C14 -177.5(4)
12A' C1' C2' C3' -1.6(6)
12A' C1' C2' C14' 178.6(4)
C1 C2 C3 C4 -2.9(6)
C14 C2 C3 C4 177.8(4)
C1' C2' C3' C4' 0.0(6)
C14' C2' C3' C4' 179.8(4)
C2' C3' C4' C4A' 1.8(6)
C2 C3 C4 C4A -0.5(6)
C3 C4 C4A C12A 3.6(6)
C3 C4 C4A N5 179.7(4)
C3' C4' C4A' 12A' -2.0(5)
C3' C4' C4A' N5' -178.3(3)
N5' C6' C6A' C7' 167.3(3)
C16' C6' C6A' C7' 36.1(5)
N5' C6' C6A' 10A' -19.7(4)
C16' C6' C6A' 10A' -150.9(3)
N5 C6 C6A C7 -166.8(3)
C16 C6 C6A C7 -36.4(5)
N5 C6 C6A C10A 19.6(5)
C16 C6 C6A C10A 150.0(3)
10A' C6A' C7' C8' 0.3(5)
C6' C6A' C7' C8' 173.4(3)
C10A C6A C7 C8 -0.6(6)
C6 C6A C7 C8 -174.4(4)
C6A C7 C8 C9 0.9(6)
C6A C7 C8 C15 179.7(4)
C6A' C7' C8' C9' -0.7(6)
C6A' C7' C8' C15' -178.0(4)
C7 C8 C9 C10 0.3(6)
C15 C8 C9 C10 -178.5(4)
C7' C8' C9' C10' -0.3(6)
C15' C8' C9' C10' 177.0(4)
C8 C9 C10 C10A -1.8(6)
C8' C9' C10' 10A' 1.8(6)
C9 C10 C10A C6A 2.0(6)
C9 C10 C10A N11 177.8(3)
C7 C6A C10A C10 -0.8(5)
C6 C6A C10A C10 173.1(3)
C7 C6A C10A N11 -176.5(3)
C6 C6A C10A N11 -2.5(5)
C2 C1 C12A C4A -0.1(6)
C2 C1 C12A C12 -175.0(4)
C4 C4A C12A C1 -3.3(6)
N5 C4A C12A C1 -179.2(4)
C4 C4A C12A C12 171.7(4)
N5 C4A C12A C12 -4.2(6)
N11 C12 C12A C1 -165.1(4)
C26' C12 C12A C1 -34.5(5)
N11 C12 C12A C4A 20.1(5)
C26' C12 C12A C4A 150.7(4)
N5 C6 C16 C17 -70.0(4)
C6A C6 C16 C17 160.2(3)
N5' C6' C16' C17' 68.7(4)
C6A' C6' C16' C17' -161.2(3)
C6' C16' C17' O18' 62.7(4)
C6 C16 C17 O18 -68.0(4)
O18' C19' C20' O21' -70.1(5)
O18 C19 C20 O21 59.6(5)
O21 C22 C23 O24 71.8(4)
O21' C22' C23' O24' 78.8(4)
N11 C12 C26' C25' -63.5(4)
C12A C12 C26' C25' 167.3(3)
O24' C25' C26' C12 -66.2(4)
O24 C25 C26 C12' 74.8(4)
N11' C12' C26 C25 66.8(4)
12A' C12' C26 C25 -164.0(3)
C9' C10' 10A' C6A' -2.1(5)
C9' C10' 10A' N11' -177.5(3)
C7' C6A' 10A' C10' 1.1(5)
C6' C6A' 10A' C10' -172.2(3)
C7' C6A' 10A' N11' 176.3(3)
C6' C6A' 10A' N11' 3.0(5)
C2' C1' 12A' C4A' 1.3(5)
C2' C1' 12A' C12' 175.9(3)
C4' C4A' 12A' C1' 0.5(5)
N5' C4A' 12A' C1' 176.7(3)
C4' C4A' 12A' C12' -174.2(3)
N5' C4A' 12A' C12' 1.9(5)
N11' C12' 12A' C1' 167.3(3)
C26 C12' 12A' C1' 37.6(5)
N11' C12' 12A' C4A' -18.2(5)
C26 C12' 12A' C4A' -147.8(3)
C4 C4A N5 C13 -156.3(3)
C12A C4A N5 C13 19.7(5)
C4 C4A N5 C6 84.0(4)
C12A C4A N5 C6 -100.0(4)
N11 C13 N5 C4A -54.2(4)
N11 C13 N5 C6 71.3(4)
C6A C6 N5 C4A 71.2(4)
C16 C6 N5 C4A -60.2(4)
C6A C6 N5 C13 -50.6(4)
C16 C6 N5 C13 178.0(3)
C4' C4A' N5' C13' 157.4(3)
12A' C4A' N5' C13' -18.8(4)
C4' C4A' N5' C6' -82.3(4)
12A' C4A' N5' C6' 101.5(4)
N11' C13' N5' C4A' 55.1(4)
N11' C13' N5' C6' -71.2(3)
C6A' C6' N5' C4A' -71.7(4)
C16' C6' N5' C4A' 59.9(4)
C6A' C6' N5' C13' 50.6(4)
C16' C6' N5' C13' -177.9(3)
C10' 10A' N11' C13' 156.3(3)
C6A' 10A' N11' C13' -18.8(5)
C10' 10A' N11' C12' -83.1(4)
C6A' 10A' N11' C12' 101.7(4)
N5' C13' N11' 10A' 53.9(4)
N5' C13' N11' C12' -72.4(3)
12A' C12' N11' 10A' -73.0(4)
C26 C12' N11' 10A' 58.3(4)
12A' C12' N11' C13' 50.0(4)
C26 C12' N11' C13' -178.8(3)
C10 C10A N11 C13 -157.1(3)
C6A C10A N11 C13 18.5(5)
C10 C10A N11 C12 81.8(4)
C6A C10A N11 C12 -102.6(4)
N5 C13 N11 C10A -53.9(4)
N5 C13 N11 C12 71.9(4)
C26' C12 N11 C10A -59.6(4)
C12A C12 N11 C10A 72.4(4)
C26' C12 N11 C13 177.2(3)
C12A C12 N11 C13 -50.8(4)
C16 C17 O18 C19 173.1(3)
C20 C19 O18 C17 -168.1(4)
C20' C19' O18' C17' 167.0(3)
C16' C17' O18' C19' 175.2(3)
C23 C22 O21 C20 -169.1(3)
C19 C20 O21 C22 91.4(5)
C19' C20' O21' C22' 100.9(4)
C23' C22' O21' C20' -171.3(3)
C22 C23 O24 C25 107.8(4)
C26 C25 O24 C23 88.0(4)
C26' C25' O24' C23' -70.1(4)
C22' C23' O24' C25' -151.7(3)
